data_4303778
loop_
_publ_author_name
'So Young Lee'
'Sunhong Park'
'Shim Sung Lee'

_publ_contact_author_address
;
Department of Chemistry and Research Institute of Natural Science, 
Gyeongsang National University, Jinju 660-701, South Korea
;
_publ_contact_author_email sslee@gnu.ac.kr
_publ_contact_author_fax +82-55-753-7614
_publ_contact_author_name 'Shim Sung Lee'
_publ_contact_author_phone +82-55-751-6021
_publ_section_title
;
Copper(I), Silver(I), and Palladium(II) Complexes of a Thiaoxamacrocycle
Displaying Unusual Topologies
;
_journal_name_full 'Inorganic Chemistry'
_journal_page_first 11335
_journal_page_last 11341
_journal_paper_doi 10.1021/ic901902t
_journal_volume 48
_journal_year 2009
_chemical_formula_sum 'C54 H60 Ag2 F12 O6 P2 S6'
_chemical_formula_weight 1503.06
_chemical_name_systematic
; 
 ? 
;
_space_group_IT_number 4
_symmetry_cell_setting monoclinic
_symmetry_space_group_name_Hall 'P 2yb'
_symmetry_space_group_name_H-M 'P 1 21 1'
_atom_sites_solution_hydrogens geom
_atom_sites_solution_primary direct
_atom_sites_solution_secondary difmap
_audit_creation_method SHELXTL
_cell_angle_alpha 90.00
_cell_angle_beta 106.928(2)
_cell_angle_gamma 90.00
_cell_formula_units_Z 2
_cell_length_a 11.8135(10)
_cell_length_b 23.679(2)
_cell_length_c 12.2325(11)
_cell_measurement_temperature 298(2)
_cell_volume 3273.6(5)
_computing_cell_refinement 'Bruker SMART'
_computing_data_collection 'Bruker SMART'
_computing_data_reduction 'Bruker SAINT'
_computing_molecular_graphics 'Bruker SHELXTL'
_computing_publication_material 'Bruker SHELXTL'
_computing_structure_refinement 'Bruker SHELXTL'
_computing_structure_solution 'Bruker SHELXTL'
_diffrn_ambient_temperature 298(2)
_diffrn_measured_fraction_theta_full 0.988
_diffrn_measured_fraction_theta_max 0.988
_diffrn_measurement_device_type 'CCD area detector'
_diffrn_measurement_method 'phi and omega scans'
_diffrn_radiation_monochromator graphite
_diffrn_radiation_source 'fine-focus sealed tube'
_diffrn_radiation_type MoK\a
_diffrn_radiation_wavelength 0.71073
_diffrn_reflns_av_R_equivalents 0.0724
_diffrn_reflns_av_sigmaI/netI 0.1449
_diffrn_reflns_limit_h_max 15
_diffrn_reflns_limit_h_min -15
_diffrn_reflns_limit_k_max 27
_diffrn_reflns_limit_k_min -30
_diffrn_reflns_limit_l_max 13
_diffrn_reflns_limit_l_min -15
_diffrn_reflns_number 20593
_diffrn_reflns_theta_full 27.50
_diffrn_reflns_theta_max 27.50
_diffrn_reflns_theta_min 1.72
_exptl_absorpt_coefficient_mu 0.917
_exptl_absorpt_correction_type none
_exptl_crystal_colour colorless
_exptl_crystal_density_diffrn 1.525
_exptl_crystal_density_method 'not measured'
_exptl_crystal_description block
_exptl_crystal_F_000 1520
_exptl_crystal_size_max 0.40
_exptl_crystal_size_mid 0.30
_exptl_crystal_size_min 0.20
_refine_diff_density_max 1.460
_refine_diff_density_min -0.705
_refine_diff_density_rms 0.197
_refine_ls_abs_structure_details 'Flack H D (1983), Acta Cryst. A39, 876-881'
_refine_ls_abs_structure_Flack 0.03(5)
_refine_ls_extinction_method none
_refine_ls_goodness_of_fit_ref 1.045
_refine_ls_hydrogen_treatment constr
_refine_ls_matrix_type full
_refine_ls_number_parameters 685
_refine_ls_number_reflns 12550
_refine_ls_number_restraints 50
_refine_ls_restrained_S_all 1.045
_refine_ls_R_factor_all 0.1715
_refine_ls_R_factor_gt 0.0682
_refine_ls_shift/su_max 0.000
_refine_ls_shift/su_mean 0.000
_refine_ls_structure_factor_coef Fsqd
_refine_ls_weighting_details 'calc w=1/[\s^2^(Fo^2^)+(0.0900P)^2^+0.0000P] where P=(Fo^2^+2Fc^2^)/3'
_refine_ls_weighting_scheme calc
_refine_ls_wR_factor_gt 0.1603
_refine_ls_wR_factor_ref 0.2061
_reflns_number_gt 5791
_reflns_number_total 12550
_reflns_threshold_expression >2sigma(I)
_cod_data_source_file ic901902t_si_001_5.cif
_cod_data_source_block Complex4
_cod_depositor_comments
;
The following automatic conversions were performed:
'_symmetry_cell_setting' value 'Monoclinic' changed to 'monoclinic'
according to '/home/saulius/struct/CIF-dictionaries/cif_core.dic'
dictionary named 'cif_core.dic' version 2.4.1 from 2010-06-29.

Automatic conversion script
Id: cif_fix_enum 1527 2010-12-29 10:47:43Z saulius 
;
_cod_database_code 4303778

loop_
_symmetry_equiv_pos_as_xyz
'x, y, z'
'-x, y+1/2, -z'

loop_
_atom_site_label
_atom_site_type_symbol
_atom_site_fract_x
_atom_site_fract_y
_atom_site_fract_z
_atom_site_U_iso_or_equiv
_atom_site_adp_type
_atom_site_occupancy
_atom_site_symmetry_multiplicity
_atom_site_calc_flag
_atom_site_refinement_flags
_atom_site_disorder_assembly
_atom_site_disorder_group
Ag1 Ag 0.47717(9) 0.38133(4) 0.85949(9) 0.0613(3) Uani 1 1 d . . .
Ag2 Ag 0.73250(8) 0.56690(4) 0.59229(9) 0.0565(3) Uani 1 1 d . . .
P1 P 0.8037(3) 0.12121(17) 0.9491(3) 0.0651(11) Uani 1 1 d . . .
P2 P 0.9591(4) 0.32750(19) 0.3117(4) 0.0802(13) Uani 1 1 d . . .
F1 F 0.7770(14) 0.0649(8) 0.8811(13) 0.179(6) Uani 1 1 d . . .
F2 F 0.7931(10) 0.0908(6) 1.0576(10) 0.146(5) Uani 1 1 d . . .
F3 F 0.9386(7) 0.1054(5) 0.9844(10) 0.120(4) Uani 1 1 d . . .
F4 F 0.8328(11) 0.1774(5) 1.0146(17) 0.199(8) Uani 1 1 d . . .
F5 F 0.8117(10) 0.1516(7) 0.8398(10) 0.162(6) Uani 1 1 d . . .
F6 F 0.6699(7) 0.1380(5) 0.9172(8) 0.111(3) Uani 1 1 d . . .
F7 F 0.9746(16) 0.2986(8) 0.4277(13) 0.235(10) Uani 1 1 d . . .
F8 F 0.9121(18) 0.2779(7) 0.2426(16) 0.255(11) Uani 1 1 d . . .
F9 F 0.8365(10) 0.3453(8) 0.3050(12) 0.194(8) Uani 1 1 d . . .
F10 F 0.9485(11) 0.3621(6) 0.1947(9) 0.141(5) Uani 1 1 d . . .
F11 F 1.0297(15) 0.3813(7) 0.3711(13) 0.184(6) Uani 1 1 d . . .
F12 F 1.0937(11) 0.3119(8) 0.3169(13) 0.194(7) Uani 1 1 d . . .
S1 S 0.4720(3) 0.31183(17) 1.0162(3) 0.0664(11) Uani 1 1 d . . .
S2 S 0.6722(3) 0.33254(15) 0.8557(3) 0.0614(9) Uani 1 1 d . . .
S3 S 0.6351(3) 0.47494(14) 0.5386(3) 0.0526(8) Uani 1 1 d . . .
S4 S 0.4279(3) 0.47732(15) 0.7845(3) 0.0561(9) Uani 1 1 d . . .
S5 S 0.7402(3) 0.63758(15) 0.7557(3) 0.0560(9) Uani 1 1 d . . .
S6 S 0.9183(3) 0.61546(16) 0.5773(4) 0.0644(10) Uani 1 1 d . . .
O1 O 0.2707(10) 0.3142(7) 0.7395(11) 0.123(5) Uani 1 1 d . . .
O2 O 0.4342(9) 0.3246(5) 0.6316(8) 0.076(3) Uani 1 1 d . . .
O3 O 0.8457(7) 0.4701(4) 0.8282(7) 0.060(2) Uani 1 1 d . . .
O4 O 0.7044(8) 0.4886(4) 0.9805(8) 0.066(3) Uani 1 1 d . . .
O5 O 0.5159(9) 0.6224(7) 0.5009(10) 0.122(5) Uani 1 1 d . . .
O6 O 0.6523(12) 0.6240(7) 0.3655(10) 0.133(6) Uani 1 1 d . . .
C1 C 0.2430(7) 0.3310(3) 0.6285(7) 0.107(7) Uani 1 1 d . . .
H1A H 0.1666 0.3150 0.5884 0.128 Uiso 1 1 calc R . .
H1B H 0.2340 0.3718 0.6266 0.128 Uiso 1 1 calc R . .
C2 C 0.1980(7) 0.3119(3) 0.8123(7) 0.107(6) Uani 1 1 d RU . .
C3 C 0.0831(7) 0.3328(3) 0.7753(7) 0.150(10) Uani 1 1 d RU . .
H3A H 0.0577 0.3524 0.7066 0.180 Uiso 1 1 calc R . .
C4 C 0.0063(7) 0.3243(3) 0.8409(7) 0.151(10) Uani 1 1 d RU . .
H4A H -0.0705 0.3383 0.8161 0.181 Uiso 1 1 calc R . .
C5 C 0.0443(7) 0.2950(3) 0.9435(7) 0.172(10) Uani 1 1 d RU . .
H5A H -0.0071 0.2893 0.9874 0.206 Uiso 1 1 calc R . .
C6 C 0.1591(7) 0.2741(3) 0.9805(7) 0.127(7) Uani 1 1 d RU . .
H6A H 0.1846 0.2545 1.0492 0.152 Uiso 1 1 calc R . .
C7 C 0.2360(7) 0.2826(3) 0.9149(7) 0.082(5) Uani 1 1 d RU . .
C8 C 0.3611(11) 0.2587(7) 0.9453(14) 0.074(5) Uani 1 1 d . . .
H8A H 0.3775 0.2457 0.8762 0.089 Uiso 1 1 calc R . .
H8B H 0.3669 0.2264 0.9955 0.089 Uiso 1 1 calc R . .
C9 C 0.6136(12) 0.2729(7) 1.0285(13) 0.074(5) Uani 1 1 d . . .
H9A H 0.6444 0.2599 1.1067 0.089 Uiso 1 1 calc R . .
H9B H 0.5943 0.2396 0.9804 0.089 Uiso 1 1 calc R . .
C10 C 0.7127(14) 0.3042(8) 0.9974(14) 0.084(5) Uani 1 1 d . . .
H10A H 0.7786 0.2785 1.0058 0.101 Uiso 1 1 calc R . .
H10B H 0.7398 0.3348 1.0512 0.101 Uiso 1 1 calc R . .
C11 C 0.6251(7) 0.2680(2) 0.7684(6) 0.071(4) Uani 1 1 d . . .
H11A H 0.6810 0.2377 0.7973 0.085 Uiso 1 1 calc R . .
H11B H 0.5479 0.2560 0.7726 0.085 Uiso 1 1 calc R . .
C12 C 0.6196(7) 0.2808(2) 0.6482(6) 0.071(4) Uani 1 1 d RU . .
C13 C 0.7054(7) 0.2668(2) 0.5956(6) 0.108(5) Uani 1 1 d RU . .
H13A H 0.7741 0.2483 0.6368 0.129 Uiso 1 1 calc R . .
C14 C 0.6887(7) 0.2805(2) 0.4815(6) 0.148(9) Uani 1 1 d RU . .
H14A H 0.7461 0.2711 0.4463 0.178 Uiso 1 1 calc R . .
C15 C 0.5861(7) 0.3081(2) 0.4199(6) 0.158(10) Uani 1 1 d RU . .
H15A H 0.5749 0.3172 0.3436 0.190 Uiso 1 1 calc R . .
C16 C 0.5003(7) 0.3221(2) 0.4725(6) 0.130(7) Uani 1 1 d RU . .
H16A H 0.4317 0.3406 0.4313 0.156 Uiso 1 1 calc R . .
C17 C 0.5170(7) 0.3085(2) 0.5867(6) 0.076(4) Uani 1 1 d RU . .
C18 C 0.3192(17) 0.3176(10) 0.5705(14) 0.123(9) Uani 1 1 d . . .
H18A H 0.3026 0.3408 0.5023 0.148 Uiso 1 1 calc R . .
H18B H 0.3067 0.2785 0.5463 0.148 Uiso 1 1 calc R . .
C19 C 0.8863(13) 0.4971(7) 0.9360(12) 0.076(5) Uani 1 1 d . . .
H19A H 0.8690 0.5372 0.9271 0.091 Uiso 1 1 calc R . .
H19B H 0.9714 0.4926 0.9660 0.091 Uiso 1 1 calc R . .
C20 C 0.9142(11) 0.4706(5) 0.7582(13) 0.052(3) Uani 1 1 d . . .
C21 C 1.0262(12) 0.4962(5) 0.7851(14) 0.070(4) Uani 1 1 d . . .
H21A H 1.0586 0.5136 0.8554 0.084 Uiso 1 1 calc R . .
C22 C 1.0894(15) 0.4946(7) 0.7007(19) 0.084(5) Uani 1 1 d . . .
H22A H 1.1625 0.5125 0.7159 0.101 Uiso 1 1 calc R . .
C23 C 1.0466(19) 0.4689(8) 0.6043(17) 0.093(6) Uani 1 1 d . . .
H23A H 1.0923 0.4649 0.5544 0.112 Uiso 1 1 calc R . .
C24 C 0.9352(14) 0.4477(6) 0.5758(15) 0.073(4) Uani 1 1 d . . .
H24A H 0.9035 0.4331 0.5027 0.088 Uiso 1 1 calc R . .
C25 C 0.8685(12) 0.4467(5) 0.6471(12) 0.055(3) Uani 1 1 d . . .
C26 C 0.7494(11) 0.4238(5) 0.6175(11) 0.054(3) Uani 1 1 d . . .
H26A H 0.7317 0.4124 0.6869 0.064 Uiso 1 1 calc R . .
H26B H 0.7459 0.3903 0.5707 0.064 Uiso 1 1 calc R . .
C27 C 0.5197(10) 0.4669(6) 0.6017(12) 0.066(4) Uani 1 1 d . . .
H27A H 0.4480 0.4832 0.5516 0.080 Uiso 1 1 calc R . .
H27B H 0.5056 0.4269 0.6094 0.080 Uiso 1 1 calc R . .
C28 C 0.5460(10) 0.4945(5) 0.7177(11) 0.057(3) Uani 1 1 d . . .
H28A H 0.5509 0.5351 0.7096 0.068 Uiso 1 1 calc R . .
H28B H 0.6217 0.4813 0.7662 0.068 Uiso 1 1 calc R . .
C29 C 0.4621(13) 0.5234(6) 0.9071(12) 0.065(4) Uani 1 1 d . . .
H29A H 0.5156 0.5527 0.8971 0.078 Uiso 1 1 calc R . .
H29B H 0.3898 0.5416 0.9111 0.078 Uiso 1 1 calc R . .
C30 C 0.5193(12) 0.4923(5) 1.0217(12) 0.060(4) Uani 1 1 d . . .
C31 C 0.4577(16) 0.4802(7) 1.1002(16) 0.089(5) Uani 1 1 d . . .
H31A H 0.3781 0.4903 1.0786 0.107 Uiso 1 1 calc R . .
C32 C 0.4966(18) 0.4571(8) 1.1971(15) 0.093(5) Uani 1 1 d . . .
H32A H 0.4490 0.4524 1.2451 0.111 Uiso 1 1 calc R . .
C33 C 0.6135(18) 0.4392(7) 1.2286(13) 0.080(5) Uani 1 1 d . . .
H33A H 0.6426 0.4203 1.2978 0.096 Uiso 1 1 calc R . .
C34 C 0.6875(15) 0.4480(6) 1.1637(13) 0.078(4) Uani 1 1 d . . .
H34A H 0.7662 0.4366 1.1886 0.094 Uiso 1 1 calc R . .
C35 C 0.6398(14) 0.4758(6) 1.0537(11) 0.064(4) Uani 1 1 d . . .
C36 C 0.8297(10) 0.4733(6) 1.0149(12) 0.064(4) Uani 1 1 d . . .
H36A H 0.8677 0.4873 1.0914 0.077 Uiso 1 1 calc R . .
H36B H 0.8377 0.4325 1.0160 0.077 Uiso 1 1 calc R . .
C37 C 0.4634(14) 0.6163(8) 0.3840(14) 0.091(5) Uani 1 1 d U . .
H37A H 0.4163 0.5821 0.3710 0.109 Uiso 1 1 calc R . .
H37B H 0.4099 0.6478 0.3574 0.109 Uiso 1 1 calc R . .
C38 C 0.4489(11) 0.6339(7) 0.5733(14) 0.068(4) Uani 1 1 d . . .
C39 C 0.3369(14) 0.6133(7) 0.5525(18) 0.093(6) Uani 1 1 d . . .
H39A H 0.2989 0.5952 0.4843 0.112 Uiso 1 1 calc R . .
C40 C 0.2816(16) 0.6207(10) 0.638(3) 0.112(7) Uani 1 1 d . . .
H40A H 0.2065 0.6059 0.6285 0.135 Uiso 1 1 calc R . .
C41 C 0.332(2) 0.6471(11) 0.729(2) 0.115(8) Uani 1 1 d . . .
H41A H 0.2920 0.6528 0.7830 0.138 Uiso 1 1 calc R . .
C42 C 0.4457(16) 0.6678(7) 0.7479(15) 0.083(5) Uani 1 1 d . . .
H42A H 0.4813 0.6862 0.8164 0.100 Uiso 1 1 calc R . .
C43 C 0.5063(12) 0.6622(5) 0.6714(12) 0.054(3) Uani 1 1 d . . .
C44 C 0.6273(11) 0.6880(6) 0.6908(13) 0.065(4) Uani 1 1 d . . .
H44A H 0.6350 0.7208 0.7400 0.078 Uiso 1 1 calc R . .
H44B H 0.6369 0.7003 0.6184 0.078 Uiso 1 1 calc R . .
C45 C 0.8700(13) 0.6777(7) 0.7562(15) 0.078(5) Uani 1 1 d . . .
H45A H 0.8454 0.7104 0.7073 0.094 Uiso 1 1 calc R . .
H45B H 0.9065 0.6913 0.8332 0.094 Uiso 1 1 calc R . .
C46 C 0.9576(12) 0.6473(6) 0.7188(13) 0.066(4) Uani 1 1 d . . .
H46A H 0.9878 0.6174 0.7738 0.079 Uiso 1 1 calc R . .
H46B H 1.0228 0.6730 0.7238 0.079 Uiso 1 1 calc R . .
C47 C 0.8569(7) 0.6776(3) 0.4934(7) 0.078(5) Uani 1 1 d . . .
H47A H 0.7811 0.6876 0.5037 0.094 Uiso 1 1 calc R . .
H47B H 0.9102 0.7095 0.5150 0.094 Uiso 1 1 calc R . .
C48 C 0.8420(7) 0.6590(3) 0.3625(7) 0.073(4) Uani 1 1 d RU . .
C49 C 0.9316(7) 0.6716(3) 0.3138(7) 0.133(7) Uani 1 1 d RU . .
H49A H 0.9997 0.6899 0.3567 0.159 Uiso 1 1 calc R . .
C50 C 0.9194(7) 0.6569(3) 0.2009(7) 0.195(12) Uani 1 1 d RU . .
H50A H 0.9794 0.6653 0.1683 0.235 Uiso 1 1 calc R . .
C51 C 0.8176(7) 0.6296(3) 0.1367(7) 0.186(11) Uani 1 1 d RU . .
H51A H 0.8094 0.6197 0.0612 0.223 Uiso 1 1 calc R . .
C52 C 0.7280(7) 0.6169(3) 0.1854(7) 0.150(8) Uani 1 1 d RU . .
H52A H 0.6598 0.5987 0.1425 0.180 Uiso 1 1 calc R . .
C53 C 0.7402(7) 0.6316(3) 0.2983(7) 0.087(5) Uani 1 1 d RU . .
C54 C 0.5408(17) 0.6140(13) 0.3204(16) 0.149(11) Uani 1 1 d U . .
H54A H 0.5344 0.5765 0.2871 0.179 Uiso 1 1 calc R . .
H54B H 0.5126 0.6403 0.2575 0.179 Uiso 1 1 calc R . .

loop_
_atom_site_aniso_label
_atom_site_aniso_U_11
_atom_site_aniso_U_22
_atom_site_aniso_U_33
_atom_site_aniso_U_23
_atom_site_aniso_U_13
_atom_site_aniso_U_12
Ag1 0.0623(7) 0.0454(6) 0.0712(8) 0.0123(6) 0.0115(6) 0.0019(6)
Ag2 0.0534(6) 0.0411(6) 0.0728(7) 0.0031(6) 0.0149(5) -0.0089(5)
P1 0.058(2) 0.063(3) 0.069(3) 0.014(2) 0.010(2) 0.006(2)
P2 0.087(3) 0.069(3) 0.065(3) 0.003(2) -0.007(2) 0.019(3)
F1 0.220(14) 0.140(12) 0.214(14) -0.104(12) 0.120(12) -0.072(12)
F2 0.116(8) 0.205(15) 0.133(9) 0.091(9) 0.059(7) 0.059(9)
F3 0.054(5) 0.154(10) 0.160(9) 0.084(8) 0.042(6) 0.041(6)
F4 0.132(10) 0.074(8) 0.35(2) -0.061(11) -0.003(12) -0.017(8)
F5 0.108(8) 0.263(17) 0.110(9) 0.111(10) 0.023(7) 0.020(9)
F6 0.051(5) 0.164(10) 0.105(7) 0.012(7) 0.000(5) 0.009(6)
F7 0.225(17) 0.234(19) 0.162(13) 0.113(14) -0.076(12) -0.071(15)
F8 0.28(2) 0.141(14) 0.244(19) -0.090(14) -0.087(16) 0.021(14)
F9 0.095(8) 0.30(2) 0.209(14) 0.163(14) 0.075(9) 0.091(11)
F10 0.135(10) 0.186(14) 0.096(8) 0.050(8) 0.022(7) 0.007(9)
F11 0.240(16) 0.094(9) 0.196(13) -0.040(10) 0.029(12) -0.020(12)
F12 0.114(9) 0.253(18) 0.196(13) -0.024(13) 0.016(9) 0.108(11)
S1 0.070(3) 0.068(3) 0.064(2) 0.0155(19) 0.023(2) 0.002(2)
S2 0.056(2) 0.055(2) 0.075(3) 0.0066(19) 0.0218(19) -0.0024(18)
S3 0.060(2) 0.0476(19) 0.0455(19) -0.0004(16) 0.0083(16) -0.0126(17)
S4 0.0405(18) 0.056(2) 0.070(2) 0.0196(17) 0.0133(17) 0.0079(17)
S5 0.060(2) 0.050(2) 0.056(2) 0.0011(17) 0.0138(18) -0.0026(17)
S6 0.0480(19) 0.050(2) 0.097(3) 0.005(2) 0.024(2) -0.0062(17)
O1 0.073(8) 0.187(15) 0.109(10) 0.071(10) 0.027(7) -0.014(8)
O2 0.074(7) 0.092(8) 0.058(6) -0.026(6) 0.013(5) 0.000(6)
O3 0.050(5) 0.074(6) 0.055(6) -0.018(5) 0.013(5) -0.014(5)
O4 0.058(5) 0.086(7) 0.048(6) -0.002(5) 0.003(5) 0.014(5)
O5 0.046(6) 0.243(17) 0.064(7) -0.042(9) -0.005(6) 0.033(8)
O6 0.108(10) 0.227(17) 0.066(8) -0.036(9) 0.027(8) -0.085(11)
C1 0.086(13) 0.143(18) 0.058(12) 0.003(12) -0.031(10) -0.014(12)
C2 0.073(9) 0.100(14) 0.141(15) 0.073(12) 0.022(10) 0.009(10)
C3 0.061(9) 0.15(2) 0.22(2) 0.119(19) 0.013(11) 0.001(11)
C4 0.092(13) 0.111(18) 0.25(3) 0.065(18) 0.060(13) 0.004(12)
C5 0.090(11) 0.21(2) 0.24(2) 0.071(17) 0.092(14) -0.014(13)
C6 0.119(13) 0.130(18) 0.146(17) 0.049(14) 0.062(12) -0.009(13)
C7 0.061(9) 0.082(12) 0.099(12) 0.032(9) 0.017(7) -0.002(8)
C8 0.048(8) 0.074(11) 0.090(12) 0.016(9) 0.005(8) -0.017(8)
C9 0.069(10) 0.081(11) 0.061(10) 0.034(8) 0.000(8) 0.011(9)
C10 0.076(11) 0.083(12) 0.087(12) 0.013(9) 0.015(9) -0.031(9)
C11 0.049(8) 0.056(9) 0.101(12) -0.014(9) 0.014(8) 0.009(7)
C12 0.095(10) 0.055(9) 0.076(10) -0.018(7) 0.046(7) -0.024(7)
C13 0.157(13) 0.062(10) 0.143(14) -0.044(10) 0.103(12) -0.038(9)
C14 0.25(2) 0.106(16) 0.147(16) -0.072(13) 0.156(18) -0.110(15)
C15 0.29(3) 0.12(2) 0.079(12) -0.040(11) 0.086(13) -0.123(17)
C16 0.229(19) 0.095(14) 0.063(9) -0.007(10) 0.036(11) -0.069(13)
C17 0.126(11) 0.043(8) 0.053(8) -0.013(7) 0.018(8) -0.029(8)
C18 0.109(15) 0.21(2) 0.061(11) -0.051(13) 0.038(11) -0.104(16)
C19 0.065(9) 0.098(12) 0.055(10) -0.002(9) 0.003(8) -0.020(9)
C20 0.050(8) 0.033(7) 0.076(10) 0.004(7) 0.020(7) 0.009(7)
C21 0.053(8) 0.037(7) 0.108(12) 0.005(8) 0.005(9) 0.011(7)
C22 0.073(11) 0.056(10) 0.140(17) 0.031(11) 0.059(13) 0.015(9)
C23 0.119(17) 0.065(12) 0.096(15) 0.013(11) 0.032(13) 0.038(12)
C24 0.066(10) 0.042(8) 0.106(13) 0.007(8) 0.014(10) 0.021(8)
C25 0.067(9) 0.039(7) 0.062(9) 0.009(7) 0.025(8) 0.012(7)
C26 0.057(8) 0.042(7) 0.053(8) -0.010(6) 0.003(7) -0.008(6)
C27 0.043(7) 0.064(9) 0.076(10) -0.008(8) -0.008(7) -0.018(7)
C28 0.053(7) 0.054(8) 0.058(9) 0.020(7) 0.009(7) -0.016(6)
C29 0.068(9) 0.052(8) 0.076(10) -0.010(8) 0.022(8) 0.019(7)
C30 0.069(9) 0.035(7) 0.073(10) -0.001(7) 0.018(8) 0.010(7)
C31 0.110(13) 0.080(12) 0.097(14) -0.009(10) 0.060(12) 0.029(11)
C32 0.124(16) 0.090(13) 0.069(12) 0.011(10) 0.037(11) 0.023(12)
C33 0.138(15) 0.073(10) 0.036(9) -0.013(7) 0.036(10) 0.013(11)
C34 0.104(12) 0.067(10) 0.064(10) 0.004(8) 0.024(10) 0.030(9)
C35 0.098(11) 0.059(9) 0.038(8) 0.009(7) 0.024(8) 0.021(9)
C36 0.041(7) 0.079(10) 0.062(9) -0.004(8) 0.000(7) -0.003(7)
C37 0.062(10) 0.113(15) 0.082(13) 0.025(11) -0.003(8) -0.004(10)
C38 0.030(7) 0.084(11) 0.093(12) 0.000(9) 0.020(8) 0.006(7)
C39 0.049(10) 0.065(11) 0.151(17) -0.020(11) 0.006(11) 0.003(8)
C40 0.049(10) 0.107(17) 0.18(2) 0.010(17) 0.040(15) 0.004(11)
C41 0.12(2) 0.14(2) 0.105(17) 0.015(15) 0.062(15) 0.039(16)
C42 0.070(11) 0.091(14) 0.084(13) -0.008(10) 0.015(10) 0.014(10)
C43 0.066(9) 0.040(8) 0.054(9) -0.001(6) 0.014(8) 0.011(7)
C44 0.055(9) 0.049(8) 0.083(11) -0.004(8) 0.006(8) -0.002(7)
C45 0.060(9) 0.073(11) 0.101(13) -0.028(10) 0.022(9) -0.023(9)
C46 0.053(8) 0.044(8) 0.080(10) -0.014(7) -0.011(8) -0.012(7)
C47 0.094(11) 0.040(8) 0.108(13) 0.005(8) 0.041(10) -0.010(8)
C48 0.074(9) 0.051(9) 0.102(11) 0.015(8) 0.039(7) 0.002(7)
C49 0.103(12) 0.17(2) 0.156(15) 0.069(14) 0.080(12) 0.033(12)
C50 0.212(19) 0.25(3) 0.177(17) 0.062(17) 0.136(17) 0.063(16)
C51 0.31(3) 0.16(2) 0.137(18) -0.004(16) 0.148(17) 0.05(2)
C52 0.24(2) 0.122(18) 0.092(12) -0.042(13) 0.053(13) -0.007(17)
C53 0.123(12) 0.068(11) 0.078(9) -0.013(8) 0.039(9) -0.013(9)
C54 0.079(13) 0.28(3) 0.068(13) -0.066(17) -0.012(9) 0.011(17)

loop_
_atom_type_symbol
_atom_type_description
_atom_type_scat_dispersion_real
_atom_type_scat_dispersion_imag
_atom_type_scat_source
C C 0.0033 0.0016 'International Tables Vol C Tables 4.2.6.8 and 6.1.1.4'
H H 0.0000 0.0000 'International Tables Vol C Tables 4.2.6.8 and 6.1.1.4'
O O 0.0106 0.0060 'International Tables Vol C Tables 4.2.6.8 and 6.1.1.4'
F F 0.0171 0.0103 'International Tables Vol C Tables 4.2.6.8 and 6.1.1.4'
P P 0.1023 0.0942 'International Tables Vol C Tables 4.2.6.8 and 6.1.1.4'
S S 0.1246 0.1234 'International Tables Vol C Tables 4.2.6.8 and 6.1.1.4'
Ag Ag -0.8971 1.1015 'International Tables Vol C Tables 4.2.6.8 and 6.1.1.4'

loop_
_geom_angle_atom_site_label_1
_geom_angle_atom_site_label_2
_geom_angle_atom_site_label_3
_geom_angle
_geom_angle_site_symmetry_1
_geom_angle_site_symmetry_3
_geom_angle_publ_flag
S4 Ag1 S1 145.68(13) . . ?
S4 Ag1 S2 121.43(12) . . ?
S1 Ag1 S2 86.63(12) . . ?
S3 Ag2 S6 136.90(13) . . ?
S3 Ag2 S5 133.39(12) . . ?
S6 Ag2 S5 85.76(13) . . ?
F4 P1 F5 89.3(10) . . ?
F4 P1 F2 91.0(10) . . ?
F5 P1 F2 178.9(7) . . ?
F4 P1 F1 178.4(9) . . ?
F5 P1 F1 89.5(9) . . ?
F2 P1 F1 90.2(9) . . ?
F4 P1 F6 88.1(7) . . ?
F5 P1 F6 88.8(6) . . ?
F2 P1 F6 90.2(6) . . ?
F1 P1 F6 93.0(8) . . ?
F4 P1 F3 90.4(7) . . ?
F5 P1 F3 92.0(6) . . ?
F2 P1 F3 89.0(6) . . ?
F1 P1 F3 88.5(8) . . ?
F6 P1 F3 178.3(7) . . ?
F8 P2 F9 89.8(11) . . ?
F8 P2 F7 95.8(11) . . ?
F9 P2 F7 91.7(10) . . ?
F8 P2 F11 167.6(12) . . ?
F9 P2 F11 99.9(10) . . ?
F7 P2 F11 91.7(9) . . ?
F8 P2 F12 92.5(11) . . ?
F9 P2 F12 176.6(10) . . ?
F7 P2 F12 90.6(10) . . ?
F11 P2 F12 77.5(9) . . ?
F8 P2 F10 88.6(10) . . ?
F9 P2 F10 89.2(7) . . ?
F7 P2 F10 175.5(9) . . ?
F11 P2 F10 83.9(8) . . ?
F12 P2 F10 88.4(8) . . ?
C8 S1 C9 101.3(7) . . ?
C8 S1 Ag1 104.9(5) . . ?
C9 S1 Ag1 99.3(5) . . ?
C10 S2 C11 101.5(6) . . ?
C10 S2 Ag1 98.0(6) . . ?
C11 S2 Ag1 105.0(3) . . ?
C27 S3 C26 103.9(6) . . ?
C27 S3 Ag2 109.9(5) . . ?
C26 S3 Ag2 103.0(4) . . ?
C29 S4 C28 102.6(7) . . ?
C29 S4 Ag1 106.2(5) . . ?
C28 S4 Ag1 103.9(4) . . ?
C44 S5 C45 100.0(7) . . ?
C44 S5 Ag2 103.5(5) . . ?
C45 S5 Ag2 100.5(5) . . ?
C47 S6 C46 98.7(6) . . ?
C47 S6 Ag2 101.3(3) . . ?
C46 S6 Ag2 96.0(5) . . ?
C1 O1 C2 129.0(10) . . ?
C17 O2 C18 118.9(11) . . ?
C20 O3 C19 119.1(10) . . ?
C35 O4 C36 117.8(10) . . ?
C38 O5 C37 120.9(12) . . ?
C54 O6 C53 124.4(13) . . ?
C18 C1 O1 117.2(12) . . ?
C3 C2 C7 120.0 . . ?
C3 C2 O1 119.9(6) . . ?
C7 C2 O1 119.6(6) . . ?
C2 C3 C4 120.0 . . ?
C3 C4 C5 120.0 . . ?
C6 C5 C4 120.0 . . ?
C7 C6 C5 120.0 . . ?
C6 C7 C2 120.0 . . ?
C6 C7 C8 123.8(7) . . ?
C2 C7 C8 116.2(7) . . ?
C7 C8 S1 111.5(10) . . ?
C10 C9 S1 118.2(12) . . ?
C9 C10 S2 114.6(11) . . ?
C12 C11 S2 108.7(3) . . ?
C13 C12 C17 120.0 . . ?
C13 C12 C11 125.6 . . ?
C17 C12 C11 114.4 . . ?
C12 C13 C14 120.0 . . ?
C15 C14 C13 120.0 . . ?
C16 C15 C14 120.0 . . ?
C15 C16 C17 120.0 . . ?
O2 C17 C16 116.6(6) . . ?
O2 C17 C12 123.3(6) . . ?
C16 C17 C12 120.0 . . ?
C1 C18 O2 113.5(13) . . ?
O3 C19 C36 110.4(12) . . ?
O3 C20 C21 123.9(13) . . ?
O3 C20 C25 118.3(12) . . ?
C21 C20 C25 117.6(13) . . ?
C20 C21 C22 118.1(15) . . ?
C23 C22 C21 121.3(17) . . ?
C22 C23 C24 120.1(19) . . ?
C25 C24 C23 123.5(17) . . ?
C24 C25 C20 119.0(14) . . ?
C24 C25 C26 123.8(14) . . ?
C20 C25 C26 117.2(13) . . ?
C25 C26 S3 112.9(9) . . ?
C28 C27 S3 113.0(8) . . ?
C27 C28 S4 110.1(8) . . ?
C30 C29 S4 113.4(9) . . ?
C31 C30 C35 116.0(14) . . ?
C31 C30 C29 122.8(13) . . ?
C35 C30 C29 121.2(13) . . ?
C32 C31 C30 127.9(17) . . ?
C31 C32 C33 117.0(18) . . ?
C34 C33 C32 123.3(16) . . ?
C33 C34 C35 117.9(15) . . ?
O4 C35 C30 117.7(12) . . ?
O4 C35 C34 124.4(14) . . ?
C30 C35 C34 117.9(14) . . ?
C19 C36 O4 109.7(12) . . ?
C54 C37 O5 114.7(14) . . ?
C39 C38 C43 123.0(16) . . ?
C39 C38 O5 121.2(16) . . ?
C43 C38 O5 115.5(12) . . ?
C38 C39 C40 117.1(18) . . ?
C41 C40 C39 121(2) . . ?
C40 C41 C42 121(2) . . ?
C43 C42 C41 122.3(17) . . ?
C42 C43 C38 115.6(14) . . ?
C42 C43 C44 121.6(14) . . ?
C38 C43 C44 122.7(14) . . ?
C43 C44 S5 110.4(9) . . ?
C46 C45 S5 115.2(11) . . ?
C45 C46 S6 120.0(10) . . ?
C48 C47 S6 104.4(3) . . ?
C49 C48 C53 120.0 . . ?
C49 C48 C47 119.2 . . ?
C53 C48 C47 120.8 . . ?
C48 C49 C50 120.0 . . ?
C49 C50 C51 120.0 . . ?
C52 C51 C50 120.0 . . ?
C51 C52 C53 120.0 . . ?
C48 C53 C52 120.0 . . ?
C48 C53 O6 111.5(6) . . ?
C52 C53 O6 128.4(6) . . ?
O6 C54 C37 121.1(16) . . ?

loop_
_geom_bond_atom_site_label_1
_geom_bond_atom_site_label_2
_geom_bond_distance
_geom_bond_site_symmetry_2
_geom_bond_publ_flag
Ag1 S4 2.457(4) . ?
Ag1 S1 2.540(4) . ?
Ag1 S2 2.590(4) . ?
Ag2 S3 2.461(3) . ?
Ag2 S6 2.532(4) . ?
Ag2 S5 2.588(4) . ?
P1 F4 1.539(12) . ?
P1 F5 1.545(11) . ?
P1 F2 1.547(11) . ?
P1 F1 1.555(15) . ?
P1 F6 1.565(9) . ?
P1 F3 1.570(9) . ?
P2 F8 1.458(14) . ?
P2 F9 1.487(11) . ?
P2 F7 1.537(15) . ?
P2 F11 1.580(16) . ?
P2 F12 1.616(12) . ?
P2 F10 1.621(11) . ?
S1 C8 1.842(14) . ?
S1 C9 1.877(15) . ?
S2 C10 1.789(16) . ?
S2 C11 1.854(7) . ?
S3 C27 1.762(13) . ?
S3 C26 1.861(13) . ?
S4 C29 1.803(14) . ?
S4 C28 1.857(12) . ?
S5 C44 1.794(14) . ?
S5 C45 1.801(14) . ?
S6 C47 1.819(8) . ?
S6 C46 1.820(15) . ?
O1 C1 1.359(13) . ?
O1 C2 1.407(14) . ?
O2 C17 1.311(12) . ?
O2 C18 1.357(19) . ?
O3 C20 1.339(15) . ?
O3 C19 1.418(16) . ?
O4 C35 1.369(16) . ?
O4 C36 1.463(14) . ?
O5 C38 1.377(18) . ?
O5 C37 1.390(19) . ?
O6 C54 1.29(2) . ?
O6 C53 1.511(14) . ?
C1 C18 1.337(19) . ?
C2 C3 1.3900 . ?
C2 C7 1.3901 . ?
C3 C4 1.3900 . ?
C4 C5 1.3900 . ?
C5 C6 1.3900 . ?
C6 C7 1.3899 . ?
C7 C8 1.524(16) . ?
C9 C10 1.53(2) . ?
C11 C12 1.4845 . ?
C12 C13 1.3899 . ?
C12 C17 1.3901 . ?
C13 C14 1.3900 . ?
C14 C15 1.3900 . ?
C15 C16 1.3900 . ?
C16 C17 1.3901 . ?
C19 C36 1.441(19) . ?
C20 C21 1.404(18) . ?
C20 C25 1.425(18) . ?
C21 C22 1.44(2) . ?
C22 C23 1.29(2) . ?
C23 C24 1.36(2) . ?
C24 C25 1.335(19) . ?
C25 C26 1.452(18) . ?
C27 C28 1.510(18) . ?
C29 C30 1.553(19) . ?
C30 C31 1.39(2) . ?
C30 C35 1.417(19) . ?
C31 C32 1.26(2) . ?
C32 C33 1.39(2) . ?
C33 C34 1.36(2) . ?
C34 C35 1.456(19) . ?
C37 C54 1.36(2) . ?
C38 C39 1.36(2) . ?
C38 C43 1.369(19) . ?
C39 C40 1.40(3) . ?
C40 C41 1.26(3) . ?
C41 C42 1.39(3) . ?
C42 C43 1.34(2) . ?
C43 C44 1.509(18) . ?
C45 C46 1.440(19) . ?
C47 C48 1.6207 . ?
C48 C49 1.3900 . ?
C48 C53 1.3900 . ?
C49 C50 1.3900 . ?
C50 C51 1.3901 . ?
C51 C52 1.3899 . ?
C52 C53 1.3901 . ?
